data_7039701
loop_
_publ_author_name
'Maji, Ram Chandra'
'Das, Partha Pratim'
'Mishra, Saikat'
'Bhandari, Anirban'
'Maji, Milan'
'Patra, Apurba K.'

_publ_section_title
;
 Electron transfer mechanism of catalytic superoxide dismutation via
 Cu(ii/i) complexes: evidence of cupric-superoxo/-hydroperoxo species.
;
_journal_issue 29
_journal_name_full 'Dalton transactions (Cambridge, England : 2003)'
_journal_page_first 11898
_journal_page_last 11910
_journal_paper_doi 10.1039/c6dt02220k
_journal_volume 45
_journal_year 2016
_chemical_formula_moiety C26
_chemical_formula_sum 'C26 H24 Cl Cu N4 O4 S2'
_chemical_formula_weight 619.60
_chemical_name_systematic
;
 ?
;
_space_group_IT_number 33
_symmetry_cell_setting orthorhombic
_symmetry_space_group_name_Hall 'P 2c -2n'
_symmetry_space_group_name_H-M 'P n a 21'
_atom_sites_solution_hydrogens geom
_atom_sites_solution_primary direct
_atom_sites_solution_secondary difmap
_audit_creation_method SHELXL-97
_audit_update_record
;
2015-09-15 deposited with the CCDC.
2016-06-27 downloaded from the CCDC.
;
_cell_angle_alpha 90.00
_cell_angle_beta 90.00
_cell_angle_gamma 90.00
_cell_formula_units_Z 8
_cell_length_a 15.749(2)
_cell_length_b 13.5061(18)
_cell_length_c 25.243(4)
_cell_measurement_temperature 100(2)
_cell_volume 5369.4(13)
_computing_cell_refinement 'SAINT (Bruker, 2011)'
_computing_data_collection 'Apex2 (Bruker, 2011)'
_computing_data_reduction 'SAINT (Bruker, 2011)'
_computing_publication_material 'SHELXL-97 (Sheldrick, 2008)'
_computing_structure_refinement 'SHELXL-97 (Sheldrick, 2008)'
_computing_structure_solution 'SHELXS-97 (Sheldrick, 2008)'
_diffrn_ambient_temperature 100(2)
_diffrn_measured_fraction_theta_full 0.996
_diffrn_measured_fraction_theta_max 0.996
_diffrn_measurement_device_type 'Bruker Apex II'
_diffrn_radiation_monochromator graphite
_diffrn_radiation_source 'fine-focus sealed tube'
_diffrn_radiation_type MoK\a
_diffrn_radiation_wavelength 0.71073
_diffrn_reflns_av_R_equivalents 0.0910
_diffrn_reflns_av_sigmaI/netI 0.0999
_diffrn_reflns_limit_h_max 21
_diffrn_reflns_limit_h_min -20
_diffrn_reflns_limit_k_max 17
_diffrn_reflns_limit_k_min -17
_diffrn_reflns_limit_l_max 25
_diffrn_reflns_limit_l_min -33
_diffrn_reflns_number 52133
_diffrn_reflns_theta_full 28.37
_diffrn_reflns_theta_max 28.37
_diffrn_reflns_theta_min 1.99
_exptl_absorpt_coefficient_mu 1.109
_exptl_absorpt_correction_T_max 0.895
_exptl_absorpt_correction_T_min 0.801
_exptl_absorpt_correction_type multi-scan
_exptl_absorpt_process_details Empirical
_exptl_crystal_colour Red
_exptl_crystal_density_diffrn 1.533
_exptl_crystal_density_method 'not measured'
_exptl_crystal_description Block
_exptl_crystal_F_000 2544
_exptl_crystal_size_max 0.1
_exptl_crystal_size_mid 0.06
_exptl_crystal_size_min 0.05
_refine_diff_density_max 1.382
_refine_diff_density_min -0.787
_refine_diff_density_rms 0.125
_refine_ls_abs_structure_details 'Flack H D (1983), Acta Cryst. A39, 876-881'
_refine_ls_abs_structure_Flack -0.003(15)
_refine_ls_extinction_method none
_refine_ls_goodness_of_fit_ref 0.902
_refine_ls_hydrogen_treatment mixed
_refine_ls_matrix_type full
_refine_ls_number_parameters 689
_refine_ls_number_reflns 11094
_refine_ls_number_restraints 1
_refine_ls_restrained_S_all 0.902
_refine_ls_R_factor_all 0.1075
_refine_ls_R_factor_gt 0.0602
_refine_ls_shift/su_max 0.001
_refine_ls_shift/su_mean 0.000
_refine_ls_structure_factor_coef Fsqd
_refine_ls_weighting_details 'calc w=1/[\s^2^(Fo^2^)+(0.1106P)^2^+9.1160P] where P=(Fo^2^+2Fc^2^)/3'
_refine_ls_weighting_scheme calc
_refine_ls_wR_factor_gt 0.1402
_refine_ls_wR_factor_ref 0.1709
_reflns_number_gt 7923
_reflns_number_total 11094
_reflns_threshold_expression >2sigma(I)
_cod_data_source_file c6dt02220k2.cif
_cod_data_source_block 8junb
_cod_depositor_comments
;
The following automatic conversions were performed:

'_symmetry_cell_setting' value 'Orthorhombic' changed to
'orthorhombic' according to
/usr/data/users/saulius/crontab/automatic-downloads/rss-feeds/RSC/lib/dictionaries/cif_core.dic
dictionary named 'cif_core.dic' version 2.4.2 from 2011-04-26.

Automatic conversion script
Id: cif_fix_values 4268 2015-11-12 08:31:59Z antanas 

 Adding full bibliography for 7039700--7039701.cif.
;
_cod_original_sg_symbol_Hall P
_cod_original_sg_symbol_H-M P
_cod_database_code 7039701

loop_
_symmetry_equiv_pos_as_xyz
'x, y, z'
'-x, -y, z+1/2'
'-x+1/2, y+1/2, z+1/2'
'x+1/2, -y+1/2, z'

loop_
_atom_site_label
_atom_site_type_symbol
_atom_site_fract_x
_atom_site_fract_y
_atom_site_fract_z
_atom_site_U_iso_or_equiv
_atom_site_adp_type
_atom_site_occupancy
_atom_site_symmetry_multiplicity
_atom_site_calc_flag
_atom_site_refinement_flags
Cu1 Cu 0.98637(5) 0.57433(5) 0.84793(3) 0.02199(17) Uani 1 1 d .
Cu2 Cu 1.21551(5) 0.87658(6) 0.62060(3) 0.02697(19) Uani 1 1 d .
Cl1 Cl 1.15182(9) 0.37365(10) 0.68532(6) 0.0212(3) Uani 1 1 d .
Cl2 Cl 1.09811(10) 1.05073(12) 0.83654(7) 0.0313(4) Uani 1 1 d .
S1 S 0.81134(11) 0.61271(13) 0.92915(7) 0.0286(4) Uani 1 1 d .
S2 S 1.11628(10) 0.58005(12) 0.95179(6) 0.0263(3) Uani 1 1 d .
S4 S 1.07117(10) 0.91869(12) 0.53359(6) 0.0245(3) Uani 1 1 d .
S3 S 1.29772(12) 0.79020(14) 0.51554(8) 0.0355(4) Uani 1 1 d .
O4 O 1.2328(3) 0.3502(4) 0.7074(2) 0.0349(11) Uani 1 1 d .
O3 O 1.1098(3) 0.4447(4) 0.7174(2) 0.0389(13) Uani 1 1 d .
O1 O 1.0998(3) 0.2870(4) 0.6813(3) 0.0484(15) Uani 1 1 d .
N4 N 1.0898(3) 0.4751(3) 0.85180(19) 0.0164(9) Uani 1 1 d .
C48 C 0.9167(5) 1.0552(6) 0.6670(3) 0.0391(19) Uani 1 1 d .
H48 H 0.8859 1.0841 0.6944 0.047 Uiso 1 1 calc R
C34 C 1.0994(4) 0.6268(4) 0.5533(2) 0.0206(13) Uani 1 1 d .
H34 H 1.0763 0.6051 0.5851 0.025 Uiso 1 1 calc R
C46 C 1.0501(4) 1.0082(4) 0.6280(2) 0.0195(12) Uani 1 1 d .
N8 N 1.1399(3) 1.0014(4) 0.62763(19) 0.0205(10) Uani 1 1 d .
C51 C 1.0072(4) 0.9664(4) 0.5848(2) 0.0207(12) Uani 1 1 d .
N5 N 1.2257(4) 0.8168(4) 0.6978(2) 0.0317(13) Uani 1 1 d .
N2 N 0.9591(3) 0.7068(4) 0.8808(2) 0.0203(10) Uani 1 1 d .
C8 C 1.0045(5) 0.7965(5) 0.9591(3) 0.0312(16) Uani 1 1 d .
H8 H 1.0458 0.8283 0.9391 0.037 Uiso 1 1 calc R
C45 C 1.1829(4) 1.0766(5) 0.6418(2) 0.0207(12) Uani 1 1 d .
H45 H 1.1564 1.1331 0.6549 0.025 Uiso 1 1 calc R
N3 N 0.9254(3) 0.4475(4) 0.8277(2) 0.0216(11) Uani 1 1 d .
C7 C 0.9494(4) 0.7323(5) 0.9351(3) 0.0250(13) Uani 1 1 d .
O2 O 1.1631(4) 0.4138(5) 0.6328(2) 0.0524(15) Uani 1 1 d .
C24 C 1.2855(4) 0.5452(5) 0.9248(3) 0.0248(13) Uani 1 1 d .
H24 H 1.3013 0.5769 0.9560 0.030 Uiso 1 1 calc R
C20 C 1.1776(4) 0.4885(4) 0.8638(2) 0.0180(12) Uani 1 1 d .
C16 C 0.8705(4) 0.2717(5) 0.7810(3) 0.0265(14) Uani 1 1 d .
H16 H 0.8521 0.2134 0.7651 0.032 Uiso 1 1 calc R
C23 C 1.3463(4) 0.5060(5) 0.8921(3) 0.0257(14) Uani 1 1 d .
H23 H 1.4031 0.5096 0.9018 0.031 Uiso 1 1 calc R
C49 C 0.8747(4) 1.0158(5) 0.6246(3) 0.0354(17) Uani 1 1 d .
H49 H 0.8158 1.0196 0.6232 0.042 Uiso 1 1 calc R
C12 C 0.8839(4) 0.6851(4) 0.9646(3) 0.0232(13) Uani 1 1 d .
N1 N 0.9884(3) 0.6624(4) 0.7797(2) 0.0243(11) Uani 1 1 d .
N7 N 1.3064(3) 0.9857(4) 0.6173(2) 0.0288(12) Uani 1 1 d .
C10 C 0.9368(5) 0.7670(6) 1.0427(3) 0.0388(18) Uani 1 1 d .
H10 H 0.9333 0.7777 1.0790 0.047 Uiso 1 1 calc R
C21 C 1.2402(4) 0.4520(5) 0.8307(3) 0.0242(13) Uani 1 1 d .
H21 H 1.2255 0.4214 0.7989 0.029 Uiso 1 1 calc R
C47 C 1.0057(4) 1.0526(5) 0.6700(3) 0.0308(15) Uani 1 1 d .
H47 H 1.0344 1.0794 0.6989 0.037 Uiso 1 1 calc R
C25 C 1.1993(4) 0.5371(4) 0.9110(2) 0.0209(13) Uani 1 1 d .
C15 C 0.8147(4) 0.3465(5) 0.7920(3) 0.0271(14) Uani 1 1 d .
H15 H 0.7575 0.3395 0.7836 0.033 Uiso 1 1 calc R
C44 C 1.2765(4) 1.0717(5) 0.6370(2) 0.0233(13) Uani 1 1 d .
C17 C 0.9548(4) 0.2850(5) 0.7941(3) 0.0265(14) Uani 1 1 d .
H17 H 0.9945 0.2357 0.7871 0.032 Uiso 1 1 calc R
C35 C 1.0614(5) 0.5923(5) 0.5075(3) 0.0391(18) Uani 1 1 d .
H35 H 1.0118 0.5548 0.5075 0.047 Uiso 1 1 calc R
N6 N 1.1939(4) 0.7300(4) 0.6055(2) 0.0303(13) Uani 1 1 d .
C11 C 0.8809(5) 0.7048(5) 1.0188(3) 0.0311(16) Uani 1 1 d .
H11 H 0.8393 0.6743 1.0392 0.037 Uiso 1 1 calc R
O8 O 1.1211(6) 1.1420(6) 0.8553(4) 0.100(3) Uani 1 1 d .
C31 C 1.2179(4) 0.7173(5) 0.6973(3) 0.0293(15) Uani 1 1 d .
C38 C 1.2060(4) 0.7122(5) 0.5104(3) 0.0302(15) Uani 1 1 d .
C50 C 0.9187(4) 0.9701(5) 0.5836(3) 0.0247(13) Uani 1 1 d .
H50 H 0.8892 0.9420 0.5554 0.030 Uiso 1 1 calc R
C36 C 1.1038(6) 0.6186(6) 0.4613(3) 0.045(2) Uani 1 1 d .
H36 H 1.0832 0.5962 0.4289 0.054 Uiso 1 1 calc R
C26 C 1.1741(5) 0.6446(6) 1.0029(3) 0.0411(19) Uani 1 1 d .
H26A H 1.2042 0.6994 0.9876 0.062 Uiso 1 1 calc R
H26B H 1.2139 0.6001 1.0192 0.062 Uiso 1 1 calc R
H26C H 1.1351 0.6685 1.0292 0.062 Uiso 1 1 calc R
C33 C 1.1657(4) 0.6879(5) 0.5567(3) 0.0305(15) Uani 1 1 d .
C9 C 0.9993(5) 0.8148(6) 1.0134(3) 0.0389(19) Uani 1 1 d .
H9 H 1.0370 0.8581 1.0297 0.047 Uiso 1 1 calc R
C6 C 0.9642(5) 0.7780(5) 0.8475(3) 0.0352(16) Uani 1 1 d .
H6 H 0.9610 0.8432 0.8591 0.042 Uiso 1 1 calc R
C14 C 0.8436(4) 0.4329(5) 0.8157(3) 0.0266(14) Uani 1 1 d .
H14 H 0.8046 0.4826 0.8235 0.032 Uiso 1 1 calc R
C43 C 1.3267(4) 1.1518(6) 0.6492(3) 0.0340(16) Uani 1 1 d .
H43 H 1.3037 1.2097 0.6630 0.041 Uiso 1 1 calc R
C41 C 1.4457(4) 1.0570(6) 0.6191(4) 0.045(2) Uani 1 1 d .
H41 H 1.5035 1.0501 0.6126 0.053 Uiso 1 1 calc R
C18 C 0.9792(4) 0.3722(4) 0.8175(2) 0.0160(11) Uani 1 1 d .
C1 C 0.9920(5) 0.6373(6) 0.7291(3) 0.0367(17) Uani 1 1 d .
H1 H 1.0006 0.5712 0.7203 0.044 Uiso 1 1 calc R
C5 C 0.9750(4) 0.7564(5) 0.7912(3) 0.0267(14) Uani 1 1 d .
C32 C 1.1972(4) 0.6746(5) 0.6469(3) 0.0314(15) Uani 1 1 d .
H32 H 1.1863 0.6071 0.6442 0.038 Uiso 1 1 calc R
C37 C 1.1767(5) 0.6781(5) 0.4621(3) 0.0324(16) Uani 1 1 d .
H37 H 1.2049 0.6941 0.4309 0.039 Uiso 1 1 calc R
C19 C 1.0682(4) 0.3923(4) 0.8322(2) 0.0210(12) Uani 1 1 d .
H19 H 1.1091 0.3436 0.8270 0.025 Uiso 1 1 calc R
C39 C 1.3307(6) 0.7986(6) 0.4493(3) 0.044(2) Uani 1 1 d .
H39A H 1.2861 0.8273 0.4284 0.067 Uiso 1 1 calc R
H39B H 1.3435 0.7336 0.4361 0.067 Uiso 1 1 calc R
H39C H 1.3804 0.8394 0.4471 0.067 Uiso 1 1 calc R
C13 C 0.7430(5) 0.5631(5) 0.9806(3) 0.0341(16) Uani 1 1 d .
H13A H 0.7108 0.6158 0.9962 0.051 Uiso 1 1 calc R
H13B H 0.7772 0.5319 1.0073 0.051 Uiso 1 1 calc R
H13C H 0.7050 0.5152 0.9655 0.051 Uiso 1 1 calc R
C4 C 0.9686(6) 0.8302(6) 0.7531(3) 0.049(2) Uani 1 1 d .
H4 H 0.9621 0.8961 0.7631 0.058 Uiso 1 1 calc R
C22 C 1.3241(4) 0.4610(5) 0.8447(3) 0.0249(13) Uani 1 1 d .
H22 H 1.3662 0.4368 0.8224 0.030 Uiso 1 1 calc R
C2 C 0.9835(5) 0.7059(6) 0.6888(3) 0.0423(19) Uani 1 1 d .
H2 H 0.9855 0.6853 0.6537 0.051 Uiso 1 1 calc R
C27 C 1.2403(8) 0.8595(6) 0.7437(3) 0.064(3) Uani 1 1 d .
H27 H 1.2461 0.9280 0.7446 0.077 Uiso 1 1 calc R
O6 O 1.0161(5) 1.0300(9) 0.8291(5) 0.128(4) Uani 1 1 d .
C42 C 1.4148(5) 1.1425(7) 0.6398(3) 0.0425(19) Uani 1 1 d .
H42 H 1.4514 1.1945 0.6478 0.051 Uiso 1 1 calc R
C30 C 1.2223(5) 0.6612(6) 0.7436(3) 0.043(2) Uani 1 1 d .
H30 H 1.2150 0.5929 0.7425 0.052 Uiso 1 1 calc R
C52 C 0.9949(5) 0.8742(6) 0.4867(3) 0.0389(18) Uani 1 1 d .
H52A H 0.9619 0.9287 0.4736 0.058 Uiso 1 1 calc R
H52B H 0.9581 0.8272 0.5036 0.058 Uiso 1 1 calc R
H52C H 1.0238 0.8428 0.4577 0.058 Uiso 1 1 calc R
C28 C 1.2475(8) 0.8076(7) 0.7908(3) 0.069(3) Uani 1 1 d .
H28 H 1.2592 0.8405 0.8224 0.083 Uiso 1 1 calc R
C3 C 0.9721(6) 0.8049(6) 0.7007(3) 0.047(2) Uani 1 1 d .
H3 H 0.9670 0.8523 0.6742 0.057 Uiso 1 1 calc R
C40 C 1.3909(4) 0.9810(6) 0.6079(3) 0.0371(18) Uani 1 1 d .
H40 H 1.4128 0.9234 0.5931 0.045 Uiso 1 1 calc R
O7 O 1.1309(6) 1.0480(9) 0.7844(3) 0.127(4) Uani 1 1 d .
C29 C 1.2372(6) 0.7080(6) 0.7902(3) 0.050(2) Uani 1 1 d .
H29 H 1.2404 0.6719 0.8215 0.060 Uiso 1 1 calc R
O5 O 1.1401(9) 0.9831(11) 0.8671(4) 0.174(6) Uani 1 1 d .

loop_
_atom_site_aniso_label
_atom_site_aniso_U_11
_atom_site_aniso_U_22
_atom_site_aniso_U_33
_atom_site_aniso_U_23
_atom_site_aniso_U_13
_atom_site_aniso_U_12
Cu1 0.0268(4) 0.0159(3) 0.0233(4) -0.0036(3) -0.0052(3) 0.0033(3)
Cu2 0.0253(4) 0.0268(4) 0.0288(4) 0.0052(4) -0.0027(4) 0.0047(3)
Cl1 0.0175(7) 0.0208(7) 0.0253(7) -0.0037(6) -0.0004(6) 0.0018(6)
Cl2 0.0251(7) 0.0304(8) 0.0384(10) 0.0046(7) -0.0043(7) -0.0051(7)
S1 0.0318(8) 0.0324(9) 0.0215(7) 0.0032(7) 0.0014(7) -0.0037(7)
S2 0.0245(8) 0.0327(8) 0.0216(7) -0.0062(7) 0.0005(6) -0.0027(7)
S4 0.0226(8) 0.0280(8) 0.0229(8) -0.0021(6) 0.0012(6) 0.0012(7)
S3 0.0383(10) 0.0331(9) 0.0350(10) -0.0056(8) 0.0089(8) -0.0021(8)
O4 0.020(2) 0.047(3) 0.037(3) -0.008(2) -0.007(2) 0.006(2)
O3 0.028(2) 0.042(3) 0.047(3) -0.021(2) -0.001(2) 0.011(2)
O1 0.035(3) 0.030(3) 0.081(4) -0.011(3) -0.006(3) -0.004(2)
N4 0.015(2) 0.017(2) 0.018(2) 0.001(2) -0.006(2) -0.0010(18)
C48 0.029(4) 0.037(4) 0.051(5) -0.010(4) 0.018(4) 0.002(3)
C34 0.018(3) 0.019(3) 0.025(3) -0.010(2) 0.002(2) -0.010(2)
C46 0.016(3) 0.021(3) 0.021(3) 0.003(2) 0.004(2) 0.007(2)
N8 0.018(2) 0.026(3) 0.017(2) -0.001(2) -0.002(2) 0.000(2)
C51 0.022(3) 0.014(3) 0.026(3) 0.005(2) 0.005(2) 0.002(2)
N5 0.050(4) 0.019(3) 0.026(3) 0.001(2) -0.013(3) -0.008(3)
N2 0.019(2) 0.019(2) 0.023(3) -0.006(2) 0.004(2) -0.004(2)
C8 0.038(4) 0.022(3) 0.034(4) -0.013(3) 0.007(3) -0.006(3)
C45 0.020(3) 0.026(3) 0.016(3) 0.000(2) 0.006(2) 0.006(3)
N3 0.018(2) 0.024(3) 0.022(3) -0.004(2) -0.001(2) 0.003(2)
C7 0.027(3) 0.024(3) 0.024(3) 0.002(3) 0.001(3) 0.006(3)
O2 0.037(3) 0.087(4) 0.034(3) 0.004(3) -0.001(2) -0.005(3)
C24 0.030(3) 0.024(3) 0.021(3) 0.001(3) -0.005(3) -0.013(3)
C20 0.020(3) 0.017(3) 0.017(3) 0.003(2) -0.002(2) -0.003(2)
C16 0.025(3) 0.022(3) 0.033(4) -0.008(3) 0.003(3) -0.012(3)
C23 0.014(3) 0.030(4) 0.033(4) -0.003(3) -0.006(3) -0.005(3)
C49 0.015(3) 0.037(4) 0.054(5) 0.005(4) 0.012(3) 0.002(3)
C12 0.027(3) 0.018(3) 0.024(3) -0.001(2) 0.004(3) 0.003(3)
N1 0.026(3) 0.027(3) 0.020(3) -0.003(2) 0.004(2) 0.005(2)
N7 0.018(2) 0.033(3) 0.036(3) 0.003(3) -0.003(3) 0.004(2)
C10 0.051(5) 0.043(4) 0.022(3) -0.018(3) 0.002(3) 0.014(4)
C21 0.025(3) 0.025(3) 0.023(3) -0.003(3) -0.003(3) -0.006(3)
C47 0.028(4) 0.035(4) 0.029(4) -0.007(3) 0.007(3) 0.000(3)
C25 0.027(3) 0.018(3) 0.018(3) 0.006(2) 0.001(2) -0.002(2)
C15 0.010(3) 0.038(4) 0.033(4) -0.005(3) 0.001(3) -0.005(3)
C44 0.022(3) 0.033(3) 0.015(3) -0.002(2) -0.003(2) -0.002(3)
C17 0.020(3) 0.015(3) 0.044(4) -0.004(3) -0.007(3) -0.001(2)
C35 0.040(4) 0.038(4) 0.039(4) -0.018(3) 0.006(3) -0.003(3)
N6 0.035(3) 0.029(3) 0.028(3) -0.009(2) -0.006(2) 0.002(3)
C11 0.036(4) 0.034(4) 0.024(3) 0.005(3) 0.008(3) 0.018(3)
O8 0.135(7) 0.070(5) 0.095(6) -0.035(5) 0.002(6) -0.028(5)
C31 0.033(4) 0.024(3) 0.031(4) -0.001(3) -0.017(3) 0.000(3)
C38 0.031(4) 0.029(3) 0.030(4) -0.004(3) 0.004(3) 0.011(3)
C50 0.017(3) 0.024(3) 0.032(3) 0.007(3) -0.003(3) -0.003(3)
C36 0.062(5) 0.044(5) 0.029(4) -0.013(3) -0.007(4) 0.003(4)
C26 0.037(4) 0.057(5) 0.029(4) -0.021(4) 0.005(3) -0.001(4)
C33 0.029(4) 0.030(4) 0.033(4) -0.013(3) 0.003(3) -0.001(3)
C9 0.044(4) 0.034(4) 0.039(4) -0.025(3) -0.002(3) 0.003(3)
C6 0.063(5) 0.017(3) 0.025(3) -0.003(3) 0.007(4) -0.001(3)
C14 0.022(3) 0.029(3) 0.029(3) -0.008(3) -0.001(3) 0.007(3)
C43 0.028(4) 0.047(4) 0.027(4) -0.012(3) -0.005(3) 0.001(3)
C41 0.012(3) 0.052(5) 0.070(6) -0.002(4) -0.002(4) 0.006(3)
C18 0.016(3) 0.014(3) 0.018(3) -0.001(2) -0.003(2) -0.001(2)
C1 0.053(5) 0.035(4) 0.022(3) -0.002(3) 0.005(3) 0.020(3)
C5 0.034(4) 0.021(3) 0.025(3) -0.002(3) 0.005(3) -0.003(3)
C32 0.035(4) 0.027(3) 0.032(4) -0.008(3) -0.002(3) 0.008(3)
C37 0.051(4) 0.024(3) 0.023(3) -0.005(3) 0.002(3) -0.001(3)
C19 0.018(3) 0.017(3) 0.027(3) 0.001(2) -0.002(2) 0.000(2)
C39 0.059(5) 0.030(4) 0.044(4) 0.017(3) 0.000(4) 0.008(4)
C13 0.035(4) 0.035(4) 0.032(4) 0.004(3) 0.006(3) 0.003(3)
C4 0.095(7) 0.024(4) 0.027(4) 0.004(3) 0.008(4) 0.002(4)
C22 0.021(3) 0.029(3) 0.024(3) 0.001(3) 0.003(3) -0.002(2)
C2 0.058(5) 0.044(4) 0.025(4) -0.004(3) -0.002(4) 0.017(4)
C27 0.142(10) 0.019(4) 0.031(4) -0.005(3) -0.033(5) -0.003(5)
O6 0.060(5) 0.163(9) 0.162(10) -0.069(8) 0.020(6) -0.063(6)
C42 0.028(4) 0.060(5) 0.040(4) -0.013(4) -0.008(3) -0.014(4)
C30 0.055(5) 0.023(4) 0.052(5) 0.003(3) -0.023(4) -0.006(4)
C52 0.039(4) 0.041(4) 0.038(4) -0.005(3) -0.008(3) -0.006(3)
C28 0.147(11) 0.036(5) 0.025(4) 0.001(4) -0.030(6) -0.004(6)
C3 0.072(6) 0.042(5) 0.028(4) 0.016(3) 0.009(4) -0.010(4)
C40 0.027(3) 0.040(4) 0.044(5) -0.010(3) -0.005(3) 0.013(3)
O7 0.120(8) 0.215(11) 0.046(5) -0.017(6) 0.011(5) -0.110(8)
C29 0.077(6) 0.044(5) 0.030(4) 0.015(4) -0.022(4) -0.011(4)
O5 0.227(14) 0.206(13) 0.088(8) 0.030(8) -0.030(8) 0.131(12)

loop_
_atom_type_symbol
_atom_type_description
_atom_type_scat_dispersion_real
_atom_type_scat_dispersion_imag
_atom_type_scat_source
C C 0.0033 0.0016 'International Tables Vol C Tables 4.2.6.8 and 6.1.1.4'
H H 0.0000 0.0000 'International Tables Vol C Tables 4.2.6.8 and 6.1.1.4'
N N 0.0061 0.0033 'International Tables Vol C Tables 4.2.6.8 and 6.1.1.4'
O O 0.0106 0.0060 'International Tables Vol C Tables 4.2.6.8 and 6.1.1.4'
S S 0.1246 0.1234 'International Tables Vol C Tables 4.2.6.8 and 6.1.1.4'
Cl Cl 0.1484 0.1585 'International Tables Vol C Tables 4.2.6.8 and 6.1.1.4'
Cu Cu 0.3201 1.2651 'International Tables Vol C Tables 4.2.6.8 and 6.1.1.4'

loop_
_geom_angle_atom_site_label_1
_geom_angle_atom_site_label_2
_geom_angle_atom_site_label_3
_geom_angle
N3 Cu1 N2 138.7(2)
N3 Cu1 N1 106.3(2)
N2 Cu1 N1 80.7(2)
N3 Cu1 N4 80.86(18)
N2 Cu1 N4 135.02(19)
N1 Cu1 N4 112.8(2)
N6 Cu2 N7 143.4(2)
N6 Cu2 N8 135.1(2)
N7 Cu2 N8 79.6(2)
N6 Cu2 N5 79.3(2)
N7 Cu2 N5 105.0(2)
N8 Cu2 N5 106.0(2)
O3 Cl1 O4 110.1(3)
O3 Cl1 O1 109.0(3)
O4 Cl1 O1 111.0(3)
O3 Cl1 O2 109.1(4)
O4 Cl1 O2 109.4(3)
O1 Cl1 O2 108.2(4)
O6 Cl2 O5 114.1(10)
O6 Cl2 O8 119.6(7)
O5 Cl2 O8 106.1(8)
O6 Cl2 O7 102.5(6)
O5 Cl2 O7 109.3(8)
O8 Cl2 O7 104.4(6)
C12 S1 C13 103.1(3)
C25 S2 C26 101.7(3)
C51 S4 C52 102.9(3)
C39 S3 C38 102.0(4)
C19 N4 C20 117.1(5)
C19 N4 Cu1 109.5(4)
C20 N4 Cu1 132.6(4)
C49 C48 C47 121.0(7)
C33 C34 C35 127.0(7)
C51 C46 C47 121.3(6)
C51 C46 N8 116.8(5)
C47 C46 N8 121.9(6)
C45 N8 C46 118.6(5)
C45 N8 Cu2 111.5(4)
C46 N8 Cu2 128.8(4)
C50 C51 C46 119.0(6)
C50 C51 S4 124.7(5)
C46 C51 S4 116.2(4)
C27 N5 C31 117.4(6)
C27 N5 Cu2 131.1(5)
C31 N5 Cu2 111.5(4)
C6 N2 C7 117.2(5)
C6 N2 Cu1 112.5(4)
C7 N2 Cu1 129.4(4)
C7 C8 C9 120.7(7)
N8 C45 C44 118.1(5)
C14 N3 C18 116.8(5)
C14 N3 Cu1 129.6(4)
C18 N3 Cu1 112.7(4)
C8 C7 N2 120.9(6)
C8 C7 C12 120.8(6)
N2 C7 C12 118.3(6)
C23 C24 C25 119.6(6)
C21 C20 C25 120.4(6)
C21 C20 N4 121.1(5)
C25 C20 N4 118.5(5)
C15 C16 C17 118.3(6)
C24 C23 C22 121.0(6)
C48 C49 C50 121.0(6)
C11 C12 C7 116.9(6)
C11 C12 S1 125.9(5)
C7 C12 S1 117.1(5)
C1 N1 C5 117.8(6)
C1 N1 Cu1 130.5(5)
C5 N1 Cu1 111.3(4)
C44 N7 C40 116.6(6)
C44 N7 Cu2 111.1(4)
C40 N7 Cu2 131.1(5)
C11 C10 C9 120.7(6)
C22 C21 C20 119.8(6)
C48 C47 C46 117.8(7)
C20 C25 C24 118.9(6)
C20 C25 S2 117.9(5)
C24 C25 S2 123.1(5)
C16 C15 C14 119.8(6)
N7 C44 C43 124.1(6)
N7 C44 C45 114.6(5)
C43 C44 C45 121.2(6)
C18 C17 C16 119.0(6)
C34 C35 C36 114.0(7)
C32 N6 C33 118.8(6)
C32 N6 Cu2 113.9(4)
C33 N6 Cu2 126.7(5)
C10 C11 C12 122.1(7)
N5 C31 C30 122.0(6)
N5 C31 C32 115.4(6)
C30 C31 C32 122.4(6)
C33 C38 C37 121.2(7)
C33 C38 S3 117.0(5)
C37 C38 S3 121.9(6)
C49 C50 C51 119.8(6)
C35 C36 C37 121.9(7)
C34 C33 C38 117.2(6)
C34 C33 N6 123.1(6)
C38 C33 N6 119.7(6)
C10 C9 C8 118.8(7)
N2 C6 C5 119.8(6)
N3 C14 C15 122.5(6)
C44 C43 C42 117.2(7)
C40 C41 C42 119.4(7)
N3 C18 C17 123.5(5)
N3 C18 C19 114.2(5)
C17 C18 C19 122.2(5)
N1 C1 C2 122.3(7)
N1 C5 C4 123.3(6)
N1 C5 C6 115.2(6)
C4 C5 C6 121.5(6)
N6 C32 C31 119.7(6)
C38 C37 C36 118.5(7)
N4 C19 C18 121.0(5)
C3 C4 C5 119.2(7)
C21 C22 C23 120.3(6)
C3 C2 C1 120.1(7)
N5 C27 C28 123.3(7)
C41 C42 C43 119.5(7)
C29 C30 C31 118.8(7)
C29 C28 C27 118.9(7)
C4 C3 C2 117.2(7)
N7 C40 C41 123.2(7)
C28 C29 C30 119.6(7)

loop_
_geom_bond_atom_site_label_1
_geom_bond_atom_site_label_2
_geom_bond_distance
Cu1 N3 2.029(5)
Cu1 N2 2.019(5)
Cu1 N1 2.093(6)
Cu1 N4 2.112(4)
Cu2 N6 2.045(6)
Cu2 N7 2.056(5)
Cu2 N8 2.072(5)
Cu2 N5 2.115(6)
Cl1 O3 1.419(5)
Cl1 O4 1.427(5)
Cl1 O1 1.432(5)
Cl1 O2 1.444(6)
Cl2 O6 1.336(8)
Cl2 O5 1.367(9)
Cl2 O8 1.369(7)
Cl2 O7 1.414(8)
S1 C12 1.749(7)
S1 C13 1.815(7)
S2 C25 1.763(6)
S2 C26 1.804(7)
S4 C51 1.761(6)
S4 C52 1.790(7)
S3 C39 1.755(8)
S3 C38 1.792(7)
N4 C19 1.269(8)
N4 C20 1.426(7)
C48 C49 1.366(11)
C48 C47 1.404(10)
C34 C33 1.332(9)
C34 C35 1.384(9)
C46 C51 1.402(9)
C46 C47 1.405(9)
C46 N8 1.416(7)
N8 C45 1.272(8)
C51 C50 1.394(8)
N5 C27 1.316(9)
N5 C31 1.349(8)
N2 C6 1.280(8)
N2 C7 1.421(8)
C8 C7 1.368(9)
C8 C9 1.395(10)
C45 C44 1.481(8)
N3 C14 1.338(8)
N3 C18 1.350(7)
C7 C12 1.424(9)
C24 C23 1.370(9)
C24 C25 1.406(9)
C20 C21 1.384(8)
C20 C25 1.402(8)
C16 C15 1.368(9)
C16 C17 1.380(9)
C23 C22 1.385(9)
C49 C50 1.392(10)
C12 C11 1.394(9)
N1 C1 1.323(9)
N1 C5 1.320(8)
N7 C44 1.347(8)
N7 C40 1.354(8)
C10 C11 1.359(11)
C10 C9 1.389(12)
C21 C22 1.374(9)
C15 C14 1.388(9)
C44 C43 1.375(10)
C17 C18 1.373(8)
C35 C36 1.390(11)
N6 C32 1.287(9)
N6 C33 1.428(8)
C31 C30 1.393(11)
C31 C32 1.435(9)
C38 C33 1.369(10)
C38 C37 1.383(10)
C36 C37 1.402(11)
C6 C5 1.460(10)
C43 C42 1.413(10)
C41 C40 1.371(11)
C41 C42 1.357(11)
C18 C19 1.475(8)
C1 C2 1.382(10)
C5 C4 1.390(10)
C4 C3 1.367(11)
C2 C3 1.383(12)
C27 C28 1.385(11)
C30 C29 1.357(12)
C28 C29 1.355(12)
